data_7250127
loop_
_publ_author_name
'Danilescu, Olga'
'Bourosh, Paulina'
'Bulhac, Ion'
'Kulikova, Olga'
'Cocu, Maria'
'Chumakov, Yurii'

_publ_section_title
;
 Mononuclear high-spin Fe(iii) complexes: synthesis, crystal structures,
 magnetic and optical properties
;
_journal_issue 19
_journal_name_full CrystEngComm
_journal_page_first 3006
_journal_page_last 3017
_journal_paper_doi 10.1039/D5CE00125K
_journal_volume 27
_journal_year 2025
_chemical_formula_sum 'C21 H28 Fe N10 O15.5'
_chemical_formula_weight 724.38
_space_group_crystal_system triclinic
_space_group_IT_number 2
_space_group_name_Hall '-P 1'
_space_group_name_H-M_alt 'P -1'
_atom_sites_solution_hydrogens mixed
_audit_creation_method SHELXL-2014/7
_audit_update_record
;
2024-11-05 deposited with the CCDC.	2025-03-13 downloaded from the CCDC.
;
_cell_angle_alpha 86.478(3)
_cell_angle_beta 89.905(4)
_cell_angle_gamma 83.462(4)
_cell_formula_units_Z 2
_cell_length_a 10.2159(6)
_cell_length_b 11.9887(4)
_cell_length_c 12.2929(5)
_cell_measurement_reflns_used 3703
_cell_measurement_temperature 293(2)
_cell_measurement_theta_max 29.8770
_cell_measurement_theta_min 3.1700
_cell_volume 1492.94(12)
_computing_cell_refinement
;
CrysAlisPro, Agilent Technologies,
Version 1.171.37.35 (release 13-08-2014 CrysAlis171 .NET)
(compiled Aug 13 2014,18:06:01)
;
_computing_data_collection
;
CrysAlisPro, Agilent Technologies,
Version 1.171.37.35 (release 13-08-2014 CrysAlis171 .NET)
(compiled Aug 13 2014,18:06:01)
;
_computing_data_reduction
;
CrysAlisPro, Agilent Technologies,
Version 1.171.37.35 (release 13-08-2014 CrysAlis171 .NET)
(compiled Aug 13 2014,18:06:01)
;
_computing_structure_refinement 'SHELXL-2014/7 (Sheldrick, 2014)'
_computing_structure_solution SHELXS-98
_diffrn_ambient_temperature 293(2)
_diffrn_detector_area_resol_mean 15.9914
_diffrn_measured_fraction_theta_full 0.998
_diffrn_measured_fraction_theta_max 0.997
_diffrn_measurement_device_type 'Xcalibur, Eos'
_diffrn_measurement_method '\w scans'
_diffrn_radiation_type MoK\a
_diffrn_radiation_wavelength 0.71073
_diffrn_reflns_av_R_equivalents 0.0220
_diffrn_reflns_av_unetI/netI 0.0441
_diffrn_reflns_Laue_measured_fraction_full 0.998
_diffrn_reflns_Laue_measured_fraction_max 0.997
_diffrn_reflns_limit_h_max 12
_diffrn_reflns_limit_h_min -10
_diffrn_reflns_limit_k_max 14
_diffrn_reflns_limit_k_min -14
_diffrn_reflns_limit_l_max 14
_diffrn_reflns_limit_l_min -14
_diffrn_reflns_number 9737
_diffrn_reflns_point_group_measured_fraction_full 0.998
_diffrn_reflns_point_group_measured_fraction_max 0.997
_diffrn_reflns_theta_full 25.242
_diffrn_reflns_theta_max 25.499
_diffrn_reflns_theta_min 3.042
_diffrn_source 'Enhance (Mo) X-ray Source'
_exptl_absorpt_coefficient_mu 0.596
_exptl_absorpt_correction_T_max 1.00000
_exptl_absorpt_correction_T_min 0.87325
_exptl_absorpt_correction_type multi-scan
_exptl_absorpt_process_details CrysAlisPro
_exptl_crystal_colour black
_exptl_crystal_density_diffrn 1.611
_exptl_crystal_description prism
_exptl_crystal_F_000 748
_exptl_crystal_size_max 0.500
_exptl_crystal_size_mid 0.250
_exptl_crystal_size_min 0.180
_refine_diff_density_max 0.568
_refine_diff_density_min -0.525
_refine_diff_density_rms 0.074
_refine_ls_extinction_method none
_refine_ls_goodness_of_fit_ref 1.003
_refine_ls_hydrogen_treatment mixed
_refine_ls_matrix_type full
_refine_ls_number_parameters 455
_refine_ls_number_reflns 5553
_refine_ls_number_restraints 3
_refine_ls_restrained_S_all 1.004
_refine_ls_R_factor_all 0.0587
_refine_ls_R_factor_gt 0.0463
_refine_ls_shift/su_max 0.001
_refine_ls_shift/su_mean 0.000
_refine_ls_structure_factor_coef Fsqd
_refine_ls_weighting_details 'w=1/[\s^2^(Fo^2^)+(0.0752P)^2^+0.4477P] where P=(Fo^2^+2Fc^2^)/3'
_refine_ls_weighting_scheme calc
_refine_ls_wR_factor_gt 0.1217
_refine_ls_wR_factor_ref 0.1320
_reflns_Friedel_coverage 0.000
_reflns_number_gt 4535
_reflns_number_total 5553
_reflns_threshold_expression 'I > 2\s(I)'
_cod_data_source_file d5ce00125k2.cif
_cod_data_source_block pb_5893
_cod_depositor_comments 'Adding full bibliography for 7250127--7250128.cif.'
_cod_original_cell_volume 1492.92(12)
_cod_original_formula_sum 'C21 H28 Fe N10 O15.50'
_cod_database_code 7250127
_shelx_shelxl_version_number 2014/7
_shelx_space_group_comment
;
The symmetry employed for this shelxl refinement is uniquely defined
by the following loop, which should always be used as a source of
symmetry information in preference to the above space-group names.
They are only intended as comments.
;
_shelx_estimated_absorpt_t_min 0.755
_shelx_estimated_absorpt_t_max 0.900
_exptl_absorpt_special_details
;
CrysAlisPro, Agilent Technologies,
Version 1.171.37.35 (release 13-08-2014 CrysAlis171 .NET)
(compiled Aug 13 2014,18:06:01)
Empirical absorption correction using spherical harmonics,
 implemented in SCALE3 ABSPACK scaling algorithm.
;

loop_
_space_group_symop_operation_xyz
'x, y, z'
'-x, -y, -z'

loop_
_atom_site_label
_atom_site_type_symbol
_atom_site_fract_x
_atom_site_fract_y
_atom_site_fract_z
_atom_site_U_iso_or_equiv
_atom_site_adp_type
_atom_site_occupancy
_atom_site_site_symmetry_order
_atom_site_calc_flag
_atom_site_refinement_flags_posn
_atom_site_refinement_flags_adp
_atom_site_refinement_flags_occupancy
_atom_site_disorder_assembly
_atom_site_disorder_group
Fe1 Fe 0.54609(4) 0.80867(3) 0.61045(3) 0.02859(14) Uani 1 1 d . . . . .
N1 N 0.2610(2) 0.7480(2) 0.26490(18) 0.0374(6) Uani 1 1 d . . . . .
H1N H 0.3190 0.6905 0.2607 0.045 Uiso 1 1 calc R U . . .
N2 N 0.4596(2) 0.69774(18) 0.40697(18) 0.0343(5) Uani 1 1 d . . . . .
N3 N 0.5563(2) 0.68464(18) 0.48666(17) 0.0314(5) Uani 1 1 d . . . . .
N4 N 0.7183(2) 0.68302(18) 0.63984(17) 0.0300(5) Uani 1 1 d . . . . .
N5 N 0.6561(2) 0.84837(18) 0.75265(17) 0.0320(5) Uani 1 1 d . . . . .
N6 N 0.6089(2) 0.94382(19) 0.80447(18) 0.0346(5) Uani 1 1 d . . . . .
N7 N 0.5016(2) 1.13415(19) 0.88410(18) 0.0364(5) Uani 1 1 d . . . . .
H2N H 0.5719 1.0956 0.9102 0.044 Uiso 1 1 calc R U . . .
O1 O 0.38760(18) 0.85124(15) 0.50537(14) 0.0346(4) Uani 1 1 d . . . . .
O2 O 0.45260(19) 0.95753(15) 0.66718(14) 0.0346(4) Uani 1 1 d . . . . .
O1W O 0.66230(19) 0.90018(15) 0.51360(15) 0.0368(4) Uani 1 1 d . . . . .
H1W1 H 0.6195 0.9271 0.4567 0.055 Uiso 1 1 d R U . . .
H2W1 H 0.7302 0.8577 0.4950 0.055 Uiso 1 1 d R U . . .
O2W O 0.44230(19) 0.71158(15) 0.70646(15) 0.0398(5) Uani 1 1 d . . . . .
H1W2 H 0.4886 0.6855 0.7620 0.060 Uiso 1 1 d R U . . .
H2W2 H 0.3547 0.7170 0.7133 0.060 Uiso 1 1 d R U . . .
C1 C 0.2685(3) 0.8151(2) 0.3478(2) 0.0308(6) Uani 1 1 d . . . . .
C2 C 0.1662(3) 0.7673(3) 0.1884(2) 0.0497(8) Uani 1 1 d . . . . .
H2 H 0.1641 0.7189 0.1323 0.060 Uiso 1 1 calc R U . . .
C3 C 0.0729(3) 0.8580(3) 0.1928(3) 0.0523(8) Uani 1 1 d . . . . .
H3 H 0.0081 0.8729 0.1391 0.063 Uiso 1 1 calc R U . . .
C4 C 0.0763(3) 0.9268(3) 0.2775(3) 0.0476(8) Uani 1 1 d . . . . .
H4 H 0.0122 0.9879 0.2825 0.057 Uiso 1 1 calc R U . . .
C5 C 0.1748(3) 0.9059(2) 0.3556(2) 0.0403(7) Uani 1 1 d . . . . .
H5 H 0.1775 0.9529 0.4128 0.048 Uiso 1 1 calc R U . . .
C6 C 0.3795(3) 0.7865(2) 0.4269(2) 0.0311(6) Uani 1 1 d . . . . .
C7 C 0.6475(3) 0.6011(2) 0.4843(2) 0.0318(6) Uani 1 1 d . . . . .
C8 C 0.7409(3) 0.5973(2) 0.5752(2) 0.0326(6) Uani 1 1 d . . . . .
C9 C 0.8455(3) 0.5130(2) 0.5954(2) 0.0416(7) Uani 1 1 d . . . . .
H9 H 0.8614 0.4541 0.5496 0.050 Uiso 1 1 calc R U . . .
C10 C 0.9248(3) 0.5195(3) 0.6853(3) 0.0471(8) Uani 1 1 d . . . . .
H10 H 0.9946 0.4640 0.7010 0.056 Uiso 1 1 calc R U . . .
C11 C 0.9005(3) 0.6076(2) 0.7512(2) 0.0426(7) Uani 1 1 d . . . . .
H11 H 0.9531 0.6121 0.8121 0.051 Uiso 1 1 calc R U . . .
C12 C 0.7968(3) 0.6896(2) 0.7262(2) 0.0317(6) Uani 1 1 d . . . . .
C13 C 0.7610(3) 0.7890(2) 0.7891(2) 0.0336(6) Uani 1 1 d . . . . .
C14 C 0.5040(3) 0.9915(2) 0.7529(2) 0.0309(6) Uani 1 1 d . . . . .
C15 C 0.4410(3) 1.0962(2) 0.7986(2) 0.0312(6) Uani 1 1 d . . . . .
C16 C 0.4569(3) 1.2291(3) 0.9298(3) 0.0480(8) Uani 1 1 d . . . . .
H16 H 0.5017 1.2526 0.9884 0.058 Uiso 1 1 calc R U . . .
C17 C 0.3453(4) 1.2915(3) 0.8904(3) 0.0531(9) Uani 1 1 d . . . . .
H17 H 0.3143 1.3583 0.9212 0.064 Uiso 1 1 calc R U . . .
C18 C 0.2796(3) 1.2551(3) 0.8052(3) 0.0493(8) Uani 1 1 d . . . . .
H18 H 0.2028 1.2967 0.7783 0.059 Uiso 1 1 calc R U . . .
C19 C 0.3272(3) 1.1563(2) 0.7589(2) 0.0405(7) Uani 1 1 d . . . . .
H19 H 0.2824 1.1309 0.7012 0.049 Uiso 1 1 calc R U . . .
C20 C 0.6605(3) 0.5158(2) 0.4010(3) 0.0459(8) Uani 1 1 d . . . . .
H20A H 0.5893 0.5315 0.3495 0.069 Uiso 1 1 calc R U . . .
H20B H 0.6579 0.4423 0.4360 0.069 Uiso 1 1 calc R U . . .
H20C H 0.7428 0.5185 0.3637 0.069 Uiso 1 1 calc R U . . .
C21 C 0.8422(3) 0.8140(3) 0.8831(2) 0.0469(8) Uani 1 1 d G . . . .
H21A H 0.9281 0.8283 0.8580 0.070 Uiso 1 1 calc R U . . .
H21B H 0.8503 0.7508 0.9355 0.070 Uiso 1 1 calc R U . . .
H21C H 0.8004 0.8791 0.9165 0.070 Uiso 1 1 calc R U . . .
N8 N 0.0290(3) 0.2276(2) 0.5060(2) 0.0456(6) Uani 1 1 d . . . . .
N9 N 0.3845(3) 0.5005(2) 0.1391(2) 0.0478(7) Uani 1 1 d . . . . .
N10 N 0.2425(3) 0.9014(2) 0.9243(2) 0.0491(7) Uani 1 1 d . . . . .
O3 O 0.0744(3) 0.1477(2) 0.4545(3) 0.0780(8) Uani 1 1 d . . . . .
O4 O -0.0783(2) 0.2788(2) 0.47943(19) 0.0576(6) Uani 1 1 d . . . . .
O5 O 0.0900(3) 0.2581(3) 0.5838(2) 0.0877(10) Uani 1 1 d . . . . .
O6 O 0.3152(4) 0.5589(3) 0.0724(2) 0.1170(14) Uani 1 1 d . . . . .
O7 O 0.4306(3) 0.4030(2) 0.12009(19) 0.0649(7) Uani 1 1 d . . . . .
O8 O 0.4058(3) 0.5387(2) 0.2268(2) 0.0676(7) Uani 1 1 d . . . . .
O9 O 0.2918(3) 0.9668(2) 0.9811(2) 0.0723(8) Uani 1 1 d . . . . .
O10 O 0.1618(3) 0.9353(2) 0.8520(2) 0.0776(9) Uani 1 1 d . . . . .
O11 O 0.2747(4) 0.8002(2) 0.9406(3) 0.1046(13) Uani 1 1 d . . . . .
O3W O 0.8147(2) 0.2538(2) 0.27560(19) 0.0562(6) Uani 1 1 d G . . . .
H1W3 H 0.8491 0.2455 0.3389 0.084 Uiso 1 1 d G U . . .
H2W3 H 0.8325 0.1936 0.2428 0.084 Uiso 1 1 d G U . . .
O4W O 0.1880(4) 0.5541(3) 0.8756(3) 0.0925(11) Uani 1 1 d . . . . .
H1W4 H 0.225(6) 0.566(5) 0.947(5) 0.139 Uiso 1 1 d . U . . .
H2W4 H 0.179(6) 0.627(5) 0.845(5) 0.139 Uiso 1 1 d . U . . .
O5W O 0.0184(6) 0.3948(5) 0.9407(5) 0.0763(16) Uani 0.5 1 d D . P . .
H1W5 H 0.073(7) 0.447(6) 0.939(7) 0.114 Uiso 0.5 1 d D U P . .
H2W5 H -0.050(6) 0.402(7) 0.984(7) 0.114 Uiso 0.5 1 d D U P . .

loop_
_atom_site_aniso_label
_atom_site_aniso_U_11
_atom_site_aniso_U_22
_atom_site_aniso_U_33
_atom_site_aniso_U_23
_atom_site_aniso_U_13
_atom_site_aniso_U_12
Fe1 0.0272(2) 0.0241(2) 0.0330(2) -0.00459(15) -0.00547(15) 0.00472(15)
N1 0.0387(14) 0.0370(13) 0.0351(12) -0.0051(10) -0.0080(10) 0.0035(11)
N2 0.0333(13) 0.0316(12) 0.0369(12) -0.0070(10) -0.0075(10) 0.0039(10)
N3 0.0299(12) 0.0276(11) 0.0358(12) -0.0045(9) -0.0063(9) 0.0021(9)
N4 0.0277(12) 0.0251(11) 0.0359(12) -0.0013(9) -0.0040(9) 0.0029(9)
N5 0.0316(13) 0.0297(12) 0.0334(12) -0.0059(9) -0.0031(9) 0.0043(10)
N6 0.0351(14) 0.0324(12) 0.0356(12) -0.0105(10) -0.0071(10) 0.0041(10)
N7 0.0378(14) 0.0336(13) 0.0369(12) -0.0083(10) -0.0056(10) 0.0034(10)
O1 0.0321(11) 0.0326(10) 0.0374(10) -0.0093(8) -0.0110(8) 0.0080(8)
O2 0.0348(11) 0.0316(10) 0.0360(10) -0.0108(8) -0.0077(8) 0.0068(8)
O1W 0.0325(11) 0.0329(10) 0.0420(11) 0.0033(8) -0.0019(8) 0.0063(8)
O2W 0.0322(11) 0.0390(11) 0.0461(11) 0.0046(9) 0.0000(9) 0.0015(9)
C1 0.0320(15) 0.0289(14) 0.0318(13) -0.0025(11) -0.0035(11) -0.0035(11)
C2 0.051(2) 0.058(2) 0.0400(17) -0.0101(15) -0.0160(14) 0.0010(16)
C3 0.047(2) 0.056(2) 0.0506(19) 0.0024(16) -0.0208(15) 0.0049(16)
C4 0.0393(18) 0.0389(17) 0.061(2) 0.0007(15) -0.0116(14) 0.0082(14)
C5 0.0378(17) 0.0344(15) 0.0477(17) -0.0070(13) -0.0093(13) 0.0027(13)
C6 0.0305(15) 0.0310(14) 0.0318(13) -0.0039(11) -0.0043(11) -0.0027(11)
C7 0.0321(15) 0.0251(13) 0.0375(15) -0.0030(11) 0.0013(11) 0.0004(11)
C8 0.0304(15) 0.0283(14) 0.0375(14) 0.0001(11) 0.0007(11) 0.0022(11)
C9 0.0419(18) 0.0285(15) 0.0524(18) -0.0082(13) -0.0015(14) 0.0083(12)
C10 0.0365(18) 0.0383(17) 0.061(2) -0.0002(15) -0.0050(14) 0.0175(13)
C11 0.0360(17) 0.0419(17) 0.0466(17) 0.0026(14) -0.0105(13) 0.0075(13)
C12 0.0275(14) 0.0304(14) 0.0353(14) 0.0017(11) -0.0044(11) 0.0029(11)
C13 0.0301(15) 0.0362(15) 0.0334(14) 0.0005(12) -0.0054(11) -0.0005(12)
C14 0.0315(15) 0.0289(14) 0.0322(13) -0.0090(11) -0.0011(11) 0.0009(11)
C15 0.0349(15) 0.0282(14) 0.0295(13) -0.0036(11) -0.0005(11) 0.0015(11)
C16 0.058(2) 0.0391(17) 0.0480(18) -0.0212(14) -0.0034(15) 0.0013(15)
C17 0.063(2) 0.0388(18) 0.056(2) -0.0201(15) 0.0022(16) 0.0103(16)
C18 0.0470(19) 0.0476(19) 0.0487(18) -0.0080(14) -0.0037(14) 0.0171(15)
C19 0.0431(18) 0.0427(17) 0.0344(15) -0.0094(12) -0.0039(12) 0.0044(13)
C20 0.050(2) 0.0345(16) 0.0524(18) -0.0161(14) -0.0055(15) 0.0052(14)
C21 0.0434(19) 0.0503(19) 0.0455(17) -0.0097(14) -0.0146(14) 0.0049(15)
N8 0.0361(15) 0.0460(16) 0.0527(16) 0.0058(13) 0.0039(12) 0.0002(12)
N9 0.0606(18) 0.0450(16) 0.0358(14) -0.0001(12) -0.0032(12) 0.0010(13)
N10 0.0540(18) 0.0510(17) 0.0417(15) -0.0072(13) -0.0085(12) -0.0014(14)
O3 0.0613(18) 0.0520(15) 0.119(2) -0.0189(15) 0.0256(16) 0.0078(13)
O4 0.0463(14) 0.0545(14) 0.0672(15) -0.0077(12) -0.0049(11) 0.0178(11)
O5 0.076(2) 0.123(3) 0.0653(17) 0.0116(17) -0.0273(15) -0.0264(19)
O6 0.177(4) 0.099(2) 0.0568(18) -0.0021(17) -0.041(2) 0.060(2)
O7 0.098(2) 0.0450(14) 0.0493(14) -0.0138(11) -0.0043(13) 0.0105(13)
O8 0.080(2) 0.0627(16) 0.0588(15) -0.0255(13) -0.0232(13) 0.0105(14)
O9 0.083(2) 0.0615(16) 0.0722(17) -0.0210(13) -0.0327(15) 0.0027(14)
O10 0.074(2) 0.0700(18) 0.0842(19) -0.0101(15) -0.0457(16) 0.0152(15)
O11 0.155(4) 0.0536(18) 0.102(2) -0.0024(16) -0.069(2) 0.0012(19)
O3W 0.0440(14) 0.0689(17) 0.0558(14) -0.0137(12) -0.0060(11) -0.0019(12)
O4W 0.092(2) 0.078(2) 0.106(3) 0.0149(19) -0.038(2) -0.0127(18)
O5W 0.063(4) 0.077(4) 0.086(4) 0.006(3) -0.012(3) -0.001(3)

loop_
_atom_type_symbol
_atom_type_description
_atom_type_scat_dispersion_real
_atom_type_scat_dispersion_imag
_atom_type_scat_source
C C 0.0033 0.0016 'International Tables Vol C Tables 4.2.6.8 and 6.1.1.4'
H H 0.0000 0.0000 'International Tables Vol C Tables 4.2.6.8 and 6.1.1.4'
N N 0.0061 0.0033 'International Tables Vol C Tables 4.2.6.8 and 6.1.1.4'
O O 0.0106 0.0060 'International Tables Vol C Tables 4.2.6.8 and 6.1.1.4'
Fe Fe 0.3463 0.8444 'International Tables Vol C Tables 4.2.6.8 and 6.1.1.4'

loop_
_geom_angle_atom_site_label_1
_geom_angle_atom_site_label_2
_geom_angle_atom_site_label_3
_geom_angle
_geom_angle_site_symmetry_1
_geom_angle_site_symmetry_3
_geom_angle_publ_flag
O2W Fe1 O1W 176.31(8) . . ?
O2W Fe1 O1 91.67(8) . . ?
O1W Fe1 O1 91.11(8) . . ?
O2W Fe1 O2 93.50(8) . . ?
O1W Fe1 O2 89.52(8) . . ?
O1 Fe1 O2 75.89(7) . . ?
O2W Fe1 N5 89.74(8) . . ?
O1W Fe1 N5 89.17(8) . . ?
O1 Fe1 N5 148.23(8) . . ?
O2 Fe1 N5 72.34(8) . . ?
O2W Fe1 N3 90.08(8) . . ?
O1W Fe1 N3 88.47(8) . . ?
O1 Fe1 N3 72.09(8) . . ?
O2 Fe1 N3 147.87(8) . . ?
N5 Fe1 N3 139.66(8) . . ?
O2W Fe1 N4 88.28(8) . . ?
O1W Fe1 N4 88.04(8) . . ?
O1 Fe1 N4 141.85(8) . . ?
O2 Fe1 N4 142.20(8) . . ?
N5 Fe1 N4 69.91(8) . . ?
N3 Fe1 N4 69.76(8) . . ?
C2 N1 C1 122.4(3) . . ?
C6 N2 N3 107.5(2) . . ?
C7 N3 N2 118.9(2) . . ?
C7 N3 Fe1 123.47(18) . . ?
N2 N3 Fe1 117.62(16) . . ?
C8 N4 C12 120.2(2) . . ?
C8 N4 Fe1 120.05(17) . . ?
C12 N4 Fe1 119.68(18) . . ?
C13 N5 N6 119.2(2) . . ?
C13 N5 Fe1 123.72(19) . . ?
N6 N5 Fe1 117.12(16) . . ?
C14 N6 N5 108.6(2) . . ?
C16 N7 C15 122.7(3) . . ?
C6 O1 Fe1 115.79(16) . . ?
C14 O2 Fe1 115.49(16) . . ?
N1 C1 C5 118.9(3) . . ?
N1 C1 C6 117.7(2) . . ?
C5 C1 C6 123.4(3) . . ?
N1 C2 C3 120.1(3) . . ?
C2 C3 C4 118.9(3) . . ?
C3 C4 C5 120.3(3) . . ?
C1 C5 C4 119.3(3) . . ?
O1 C6 N2 127.0(2) . . ?
O1 C6 C1 117.7(2) . . ?
N2 C6 C1 115.3(2) . . ?
N3 C7 C8 112.5(2) . . ?
N3 C7 C20 125.7(3) . . ?
C8 C7 C20 121.9(2) . . ?
N4 C8 C9 121.3(2) . . ?
N4 C8 C7 114.2(2) . . ?
C9 C8 C7 124.6(3) . . ?
C10 C9 C8 118.2(3) . . ?
C11 C10 C9 120.0(3) . . ?
C10 C11 C12 119.2(3) . . ?
N4 C12 C11 121.0(3) . . ?
N4 C12 C13 114.1(2) . . ?
C11 C12 C13 124.8(3) . . ?
N5 C13 C12 112.4(2) . . ?
N5 C13 C21 126.0(3) . . ?
C12 C13 C21 121.5(2) . . ?
O2 C14 N6 126.4(2) . . ?
O2 C14 C15 118.3(2) . . ?
N6 C14 C15 115.3(2) . . ?
N7 C15 C19 118.6(3) . . ?
N7 C15 C14 117.2(2) . . ?
C19 C15 C14 124.3(2) . . ?
N7 C16 C17 119.9(3) . . ?
C16 C17 C18 119.4(3) . . ?
C17 C18 C19 120.0(3) . . ?
C15 C19 C18 119.5(3) . . ?
O3 N8 O4 119.4(3) . . ?
O3 N8 O5 121.2(3) . . ?
O4 N8 O5 119.4(3) . . ?
O6 N9 O8 118.6(3) . . ?
O6 N9 O7 121.0(3) . . ?
O8 N9 O7 120.4(3) . . ?
O11 N10 O9 118.9(3) . . ?
O11 N10 O10 119.5(3) . . ?
O9 N10 O10 121.6(3) . . ?

loop_
_geom_bond_atom_site_label_1
_geom_bond_atom_site_label_2
_geom_bond_distance
_geom_bond_site_symmetry_2
_geom_bond_publ_flag
Fe1 O2W 1.9950(18) . ?
Fe1 O1W 2.0400(18) . ?
Fe1 O1 2.0708(18) . ?
Fe1 O2 2.0847(18) . ?
Fe1 N5 2.186(2) . ?
Fe1 N3 2.186(2) . ?
Fe1 N4 2.197(2) . ?
N1 C2 1.342(4) . ?
N1 C1 1.345(3) . ?
N2 C6 1.302(3) . ?
N2 N3 1.382(3) . ?
N3 C7 1.289(3) . ?
N4 C8 1.337(3) . ?
N4 C12 1.344(3) . ?
N5 C13 1.282(3) . ?
N5 N6 1.382(3) . ?
N6 C14 1.302(3) . ?
N7 C16 1.334(4) . ?
N7 C15 1.349(3) . ?
O1 C6 1.284(3) . ?
O2 C14 1.286(3) . ?
C1 C5 1.373(4) . ?
C1 C6 1.491(4) . ?
C2 C3 1.366(5) . ?
C3 C4 1.371(5) . ?
C4 C5 1.383(4) . ?
C7 C8 1.466(4) . ?
C7 C20 1.486(4) . ?
C8 C9 1.396(4) . ?
C9 C10 1.382(4) . ?
C10 C11 1.371(4) . ?
C11 C12 1.382(4) . ?
C12 C13 1.471(4) . ?
C13 C21 1.489(4) . ?
C14 C15 1.486(4) . ?
C15 C19 1.369(4) . ?
C16 C17 1.363(4) . ?
C17 C18 1.365(5) . ?
C18 C19 1.384(4) . ?
N8 O3 1.228(4) . ?
N8 O4 1.228(3) . ?
N8 O5 1.238(4) . ?
N9 O6 1.218(4) . ?
N9 O8 1.226(3) . ?
N9 O7 1.245(3) . ?
N10 O11 1.224(4) . ?
N10 O9 1.231(3) . ?
N10 O10 1.232(3) . ?

loop_
_geom_hbond_atom_site_label_D
_geom_hbond_atom_site_label_H
_geom_hbond_atom_site_label_A
_geom_hbond_distance_DH
_geom_hbond_distance_HA
_geom_hbond_distance_DA
_geom_hbond_angle_DHA
_geom_hbond_site_symmetry_A
N1 H1N O8 0.86 2.00 2.828(4) 161.6 .
N7 H2N O9 0.86 1.98 2.802(3) 158.8 2_677
O1W H1W1 O2 0.85 2.07 2.883(3) 159.3 2_676
O1W H2W1 N8 0.85 2.55 3.360(3) 158.1 2_666
O1W H2W1 O3 0.85 2.08 2.710(4) 129.7 2_666
O1W H2W1 O5 0.85 2.41 3.258(4) 171.8 2_666
O2W H1W2 O7 0.85 1.88 2.713(3) 166.0 2_666
O2W H2W2 O3W 0.89 1.73 2.622(3) 172.6 2_666
C2 H2 O6 0.93 2.47 3.187(5) 134.0 .
C2 H2 O5W 0.93 2.62 3.329(7) 133.2 2_566
C5 H5 O3 0.93 2.53 3.268(4) 136.3 1_565
C9 H9 O4 0.93 2.34 3.242(4) 164.1 1_655
C11 H11 O4W 0.93 2.53 3.292(4) 139.3 1_655
C16 H16 O7 0.93 2.54 3.219(4) 130.1 1_566
C16 H16 O11 0.93 2.45 3.148(5) 132.2 2_677
C17 H17 O4W 0.93 2.58 3.362(5) 142.5 1_565
C20 H20A O8 0.96 2.40 3.349(4) 170.5 .
C21 H21B O5W 0.96 2.51 3.394(6) 152.8 2_667
C21 H21C O9 0.96 2.40 3.358(4) 173.5 2_677
O3W H1W3 O4 0.85 1.96 2.782(3) 161.6 1_655
O3W H2W3 N10 0.85 2.57 3.265(4) 139.9 2_666
O3W H2W3 O10 0.85 1.99 2.823(4) 167.5 2_666
O3W H2W3 O11 0.85 2.50 2.945(4) 113.4 2_666
O4W H1W4 O6 0.98(6) 1.79(6) 2.755(4) 167(6) 1_556
O4W H2W4 O3W 0.93(6) 2.00(6) 2.866(4) 155(5) 2_666
O5W H1W5 O4W 0.88(2) 1.96(4) 2.801(7) 158(8) .
O5W H1W5 O5W 0.88(2) 2.57(8) 2.977(12) 109(6) 2_567
O5W H2W5 O4W 0.88(2) 2.28(4) 3.128(7) 164(8) 2_567
O5W H1W5 O5W 0.88(2) 2.57(8) 2.977(12) 109(6) 2_567
